data_4311563
loop_
_publ_author_name
'Jian-Zhong Wu'
'Eric Sellitto'
'Glenn P. A. Yap'
'John Sheats'
'G. Charles Dismukes'

_publ_section_title
;
 Trapping an Elusive Intermediate in Manganese-Oxo Cubane Chemistry
;
_journal_name_full 'Inorganic Chemistry'
_journal_page_first 5795
_journal_page_last 5797
_journal_paper_doi 10.1021/ic048988b
_journal_volume 43
_journal_year 2004
_chemical_formula_sum 'C98 H100 Mn4 O28 P6'
_chemical_formula_weight 2131.36
_chemical_name_systematic
; 
 ? 
;
_space_group_IT_number 15
_symmetry_cell_setting monoclinic
_symmetry_space_group_name_Hall '-C 2yc'
_symmetry_space_group_name_H-M 'C 1 2/c 1'
_atom_sites_solution_hydrogens geom
_atom_sites_solution_primary direct
_atom_sites_solution_secondary difmap
_audit_creation_method SHELXL-97
_cell_angle_alpha 90.00
_cell_angle_beta 110.055(2)
_cell_angle_gamma 90.00
_cell_formula_units_Z 4
_cell_length_a 28.132(4)
_cell_length_b 19.261(3)
_cell_length_c 18.641(3)
_cell_measurement_reflns_used 989
_cell_measurement_temperature 120(2)
_cell_measurement_theta_max 28.00
_cell_measurement_theta_min 2.41
_cell_volume 9488(3)
_computing_cell_refinement 'SMART, Bruker (2000)'
_computing_data_collection 'SMART, Bruker (2000)'
_computing_data_reduction 'XPREP, Bruker (2000)'
_computing_molecular_graphics 'SHELXTL, Bruker (2000)'
_computing_publication_material 'SHELXTL, Bruker (2000)'
_computing_structure_refinement 'SHELXL-97 (Sheldrick, 1997)'
_computing_structure_solution 'SHELXS-97 (Sheldrick, 1990)'
_diffrn_ambient_temperature 120(2)
_diffrn_measured_fraction_theta_full 0.924
_diffrn_measured_fraction_theta_max 0.924
_diffrn_measurement_device_type 'CCD area detector'
_diffrn_measurement_method 'phi and omega scans'
_diffrn_radiation_monochromator graphite
_diffrn_radiation_source 'fine-focus sealed tube'
_diffrn_radiation_type MoK\a
_diffrn_radiation_wavelength 0.71073
_diffrn_reflns_av_R_equivalents 0.0275
_diffrn_reflns_av_sigmaI/netI 0.0226
_diffrn_reflns_limit_h_max 37
_diffrn_reflns_limit_h_min -36
_diffrn_reflns_limit_k_max 25
_diffrn_reflns_limit_k_min -25
_diffrn_reflns_limit_l_max 24
_diffrn_reflns_limit_l_min -23
_diffrn_reflns_number 42988
_diffrn_reflns_theta_full 28.24
_diffrn_reflns_theta_max 28.24
_diffrn_reflns_theta_min 1.92
_diffrn_standards_decay_% <1
_exptl_absorpt_coefficient_mu 0.702
_exptl_absorpt_correction_T_max 0.9332
_exptl_absorpt_correction_T_min 0.8610
_exptl_absorpt_correction_type multi-scan
_exptl_absorpt_process_details 'SADABS, Bruker (2000)'
_exptl_crystal_colour red
_exptl_crystal_density_diffrn 1.492
_exptl_crystal_density_method 'not measured'
_exptl_crystal_description plate
_exptl_crystal_F_000 4408
_exptl_crystal_size_max 0.22
_exptl_crystal_size_mid 0.20
_exptl_crystal_size_min 0.10
_refine_diff_density_max 0.894
_refine_diff_density_min -0.681
_refine_diff_density_rms 0.083
_refine_ls_extinction_method none
_refine_ls_goodness_of_fit_ref 1.049
_refine_ls_hydrogen_treatment constr
_refine_ls_matrix_type full
_refine_ls_number_parameters 639
_refine_ls_number_reflns 10857
_refine_ls_number_restraints 4
_refine_ls_restrained_S_all 1.050
_refine_ls_R_factor_all 0.0474
_refine_ls_R_factor_gt 0.0455
_refine_ls_shift/su_max 0.001
_refine_ls_shift/su_mean 0.000
_refine_ls_structure_factor_coef Fsqd
_refine_ls_weighting_details 'calc w=1/[\s^2^(Fo^2^)+(0.0721P)^2^+22.8647P] where P=(Fo^2^+2Fc^2^)/3'
_refine_ls_weighting_scheme calc
_refine_ls_wR_factor_gt 0.1245
_refine_ls_wR_factor_ref 0.1263
_reflns_number_gt 10318
_reflns_number_total 10857
_reflns_threshold_expression >2sigma(I)
_cod_data_source_file ic048988bsi20040727_094307.cif
_cod_data_source_block chad002
_cod_depositor_comments
;
The following automatic conversions were performed:
'_symmetry_cell_setting' value 'Monoclinic' changed to 'monoclinic'
according to '/home/saulius/struct/CIF-dictionaries/cif_core.dic'
dictionary named 'cif_core.dic' version 2.4.1 from 2010-06-29.

Automatic conversion script
Id: cif_fix_enum 1527 2010-12-29 10:47:43Z saulius 
;
_cod_original_cell_volume 9488(2)
_cod_database_code 4311563

loop_
_symmetry_equiv_pos_as_xyz
'x, y, z'
'-x, y, -z+1/2'
'x+1/2, y+1/2, z'
'-x+1/2, y+1/2, -z+1/2'
'-x, -y, -z'
'x, -y, z-1/2'
'-x+1/2, -y+1/2, -z'
'x+1/2, -y+1/2, z-1/2'

loop_
_atom_site_label
_atom_site_type_symbol
_atom_site_fract_x
_atom_site_fract_y
_atom_site_fract_z
_atom_site_U_iso_or_equiv
_atom_site_adp_type
_atom_site_occupancy
_atom_site_symmetry_multiplicity
_atom_site_calc_flag
_atom_site_refinement_flags
_atom_site_disorder_assembly
_atom_site_disorder_group
Mn1 Mn 0.037027(12) 0.240594(16) 0.324774(17) 0.01555(9) Uani 1 1 d . . .
Mn2 Mn 0.038770(11) 0.343912(16) 0.208898(17) 0.01536(9) Uani 1 1 d . . .
O1 O -0.03460(5) 0.24464(7) 0.27815(8) 0.0151(3) Uani 1 1 d . . .
O2 O -0.03184(5) 0.33522(7) 0.17597(8) 0.0180(3) Uani 1 1 d . . .
O3 O -0.03920(5) 0.13954(8) 0.18709(8) 0.0181(3) Uani 1 1 d . . .
O4 O -0.11025(6) 0.24983(8) 0.13718(9) 0.0219(3) Uani 1 1 d . . .
O5 O -0.11156(6) 0.33939(8) 0.24052(9) 0.0191(3) Uani 1 1 d . . .
O6 O 0.03919(6) 0.32928(8) 0.09876(9) 0.0205(3) Uani 1 1 d . . .
O7 O -0.02980(6) 0.23378(7) 0.07680(8) 0.0174(3) Uani 1 1 d . . .
O8 O -0.02994(6) 0.44407(8) 0.29016(9) 0.0202(3) Uani 1 1 d . . .
O9 O -0.10355(7) -0.05824(9) 0.42839(10) 0.0294(4) Uani 1 1 d . . .
O10 O -0.23757(8) 0.06716(11) 0.30013(13) 0.0340(5) Uani 0.856(3) 1 d PD A 1
O10' O -0.2308(5) 0.1063(7) 0.3605(7) 0.0340(5) Uani 0.144(3) 1 d PD A 2
O11 O -0.28660(7) 0.47020(10) -0.05242(11) 0.0338(4) Uani 1 1 d . A .
O12 O 0.09449(6) 0.11680(9) -0.13453(10) 0.0260(3) Uani 1 1 d . . .
O13 O -0.16182(7) 0.47018(11) -0.16163(13) 0.0455(6) Uani 1 1 d . . .
O14 O 0.14860(8) 0.66842(13) 0.47039(13) 0.0475(5) Uani 1 1 d . . .
P1 P 0.0000 0.09807(4) 0.2500 0.01578(15) Uani 1 2 d S . .
P2 P -0.14142(2) 0.28921(3) 0.17768(3) 0.01750(12) Uani 1 1 d D . .
P3 P -0.00287(2) 0.28718(3) 0.04247(3) 0.01598(12) Uani 1 1 d . . .
P4 P 0.0000 0.48527(4) 0.2500 0.01745(15) Uani 1 2 d S . .
C1 C -0.08321(9) 0.05819(11) 0.28919(14) 0.0234(4) Uani 1 1 d . . .
H1A H -0.1021 0.0918 0.2534 0.028 Uiso 1 1 calc R . .
C2 C -0.10584(9) 0.02241(12) 0.33347(14) 0.0266(5) Uani 1 1 d . . .
H2A H -0.1402 0.0311 0.3274 0.032 Uiso 1 1 calc R . .
C3 C -0.07821(8) -0.02635(11) 0.38691(13) 0.0208(4) Uani 1 1 d . . .
C4 C -0.02825(8) -0.04018(11) 0.39488(13) 0.0219(4) Uani 1 1 d . . .
H4A H -0.0095 -0.0739 0.4306 0.026 Uiso 1 1 calc R . .
C5 C -0.00581(8) -0.00419(11) 0.35003(12) 0.0207(4) Uani 1 1 d . . .
H5A H 0.0285 -0.0133 0.3558 0.025 Uiso 1 1 calc R . .
C6 C -0.03288(8) 0.04511(10) 0.29682(12) 0.0173(4) Uani 1 1 d . . .
C7 C -0.07736(10) -0.11366(13) 0.47793(15) 0.0302(5) Uani 1 1 d . . .
H7A H -0.0985 -0.1316 0.5059 0.045 Uiso 1 1 calc R . .
H7B H -0.0455 -0.0961 0.5142 0.045 Uiso 1 1 calc R . .
H7C H -0.0702 -0.1510 0.4474 0.045 Uiso 1 1 calc R . .
C8 C -0.20022(10) 0.17239(15) 0.16900(18) 0.0227(5) Uani 0.856(3) 1 d P A 1
H8A H -0.2044 0.1718 0.1162 0.027 Uiso 0.856(3) 1 calc PR A 1
C9 C -0.22184(10) 0.12052(15) 0.19895(18) 0.0251(6) Uani 0.856(3) 1 d P A 1
H9A H -0.2406 0.0843 0.1672 0.030 Uiso 0.856(3) 1 calc PR A 1
C10 C -0.21576(11) 0.12205(15) 0.2764(2) 0.0254(6) Uani 0.856(3) 1 d PD A 1
C11 C -0.18769(12) 0.17414(16) 0.32356(18) 0.0275(6) Uani 0.856(3) 1 d P A 1
H11A H -0.1835 0.1747 0.3764 0.033 Uiso 0.856(3) 1 calc PR A 1
C12 C -0.16577(12) 0.22567(16) 0.29234(19) 0.0238(6) Uani 0.856(3) 1 d P A 1
H12A H -0.1462 0.2612 0.3244 0.029 Uiso 0.856(3) 1 calc PR A 1
C13 C -0.17223(15) 0.22563(15) 0.21537(18) 0.0182(7) Uani 0.856(3) 1 d PD A 1
C14 C -0.23674(16) 0.0685(2) 0.3766(2) 0.0466(9) Uani 0.856(3) 1 d PD A 1
H14A H -0.2534 0.0267 0.3867 0.070 Uiso 0.856(3) 1 calc PR A 1
H14B H -0.2547 0.1098 0.3845 0.070 Uiso 0.856(3) 1 calc PR A 1
H14C H -0.2016 0.0698 0.4116 0.070 Uiso 0.856(3) 1 calc PR A 1
C8' C -0.2052(7) 0.1777(10) 0.1982(11) 0.0227(5) Uani 0.144(3) 1 d P A 2
H8'A H -0.2134 0.1705 0.1449 0.027 Uiso 0.144(3) 1 calc PR A 2
C9' C -0.2252(7) 0.1335(10) 0.2372(15) 0.0251(6) Uani 0.144(3) 1 d P A 2
H9'A H -0.2457 0.0951 0.2129 0.030 Uiso 0.144(3) 1 calc PR A 2
C10' C -0.2141(6) 0.1472(9) 0.3148(11) 0.0254(6) Uani 0.144(3) 1 d PD A 2
C11' C -0.1826(7) 0.2000(10) 0.3540(11) 0.0275(6) Uani 0.144(3) 1 d P A 2
H11B H -0.1745 0.2060 0.4075 0.033 Uiso 0.144(3) 1 calc PR A 2
C12' C -0.1624(9) 0.2456(11) 0.3099(13) 0.0238(6) Uani 0.144(3) 1 d P A 2
H12B H -0.1419 0.2837 0.3349 0.029 Uiso 0.144(3) 1 calc PR A 2
C13' C -0.1716(11) 0.2359(12) 0.2337(14) 0.0182(7) Uani 0.144(3) 1 d PD A 2
C14' C -0.2674(8) 0.0548(10) 0.3280(12) 0.0466(9) Uani 0.144(3) 1 d PD A 2
H14D H -0.2778 0.0334 0.3679 0.070 Uiso 0.144(3) 1 calc PR A 2
H14E H -0.2530 0.0193 0.3038 0.070 Uiso 0.144(3) 1 calc PR A 2
H14F H -0.2969 0.0759 0.2894 0.070 Uiso 0.144(3) 1 calc PR A 2
C15 C -0.17116(9) 0.39329(14) 0.07189(17) 0.0346(6) Uani 1 1 d . . .
H15A H -0.1359 0.4008 0.0843 0.042 Uiso 1 1 calc R A .
C16 C -0.20511(10) 0.43547(13) 0.01881(16) 0.0333(6) Uani 1 1 d . A .
H16A H -0.1931 0.4714 -0.0055 0.040 Uiso 1 1 calc R . .
C17 C -0.25649(9) 0.42575(12) 0.00080(14) 0.0257(5) Uani 1 1 d . . .
C18 C -0.27401(10) 0.37392(16) 0.03705(18) 0.0418(7) Uani 1 1 d . A .
H18A H -0.3093 0.3675 0.0258 0.050 Uiso 1 1 calc R . .
C19 C -0.23927(10) 0.33148(16) 0.09001(17) 0.0378(6) Uani 1 1 d . . .
H19A H -0.2513 0.2959 0.1147 0.045 Uiso 1 1 calc R A .
C20 C -0.18787(8) 0.33983(11) 0.10754(13) 0.0202(4) Uani 1 1 d . A .
C21 C -0.34040(10) 0.46442(17) -0.07058(18) 0.0437(7) Uani 1 1 d . . .
H21A H -0.3575 0.4997 -0.1086 0.066 Uiso 1 1 calc R A .
H21B H -0.3488 0.4715 -0.0242 0.066 Uiso 1 1 calc R . .
H21C H -0.3516 0.4181 -0.0914 0.066 Uiso 1 1 calc R . .
C22 C 0.05786(9) 0.18353(12) 0.01991(13) 0.0232(4) Uani 1 1 d . . .
H22A H 0.0646 0.1735 0.0724 0.028 Uiso 1 1 calc R . .
C23 C 0.08083(9) 0.14477(12) -0.02112(13) 0.0241(4) Uani 1 1 d . . .
H23A H 0.1033 0.1082 0.0031 0.029 Uiso 1 1 calc R . .
C24 C 0.07117(8) 0.15908(11) -0.09832(13) 0.0206(4) Uani 1 1 d . . .
C25 C 0.03871(9) 0.21273(12) -0.13352(13) 0.0226(4) Uani 1 1 d . . .
H25A H 0.0322 0.2229 -0.1859 0.027 Uiso 1 1 calc R . .
C26 C 0.01564(9) 0.25168(11) -0.09148(13) 0.0223(4) Uani 1 1 d . . .
H26A H -0.0066 0.2884 -0.1157 0.027 Uiso 1 1 calc R . .
C27 C 0.02462(8) 0.23765(11) -0.01497(12) 0.0177(4) Uani 1 1 d . . .
C28 C 0.08280(9) 0.12732(13) -0.21496(14) 0.0287(5) Uani 1 1 d . . .
H28A H 0.1019 0.0941 -0.2343 0.043 Uiso 1 1 calc R . .
H28B H 0.0921 0.1747 -0.2241 0.043 Uiso 1 1 calc R . .
H28C H 0.0465 0.1204 -0.2415 0.043 Uiso 1 1 calc R . .
C29 C -0.10112(9) 0.32584(12) -0.04189(14) 0.0275(5) Uani 1 1 d . . .
H29A H -0.1112 0.2839 -0.0244 0.033 Uiso 1 1 calc R . .
C30 C -0.13715(9) 0.36892(14) -0.09014(16) 0.0334(6) Uani 1 1 d . . .
H30A H -0.1719 0.3564 -0.1059 0.040 Uiso 1 1 calc R . .
C31 C -0.12300(9) 0.43074(13) -0.11603(14) 0.0287(5) Uani 1 1 d . . .
C32 C -0.07218(9) 0.44906(12) -0.09416(14) 0.0256(5) Uani 1 1 d . . .
H32A H -0.0622 0.4906 -0.1124 0.031 Uiso 1 1 calc R . .
C33 C -0.03632(8) 0.40518(12) -0.04498(13) 0.0219(4) Uani 1 1 d . . .
H33A H -0.0016 0.4178 -0.0290 0.026 Uiso 1 1 calc R . .
C34 C -0.04997(8) 0.34349(10) -0.01864(12) 0.0176(4) Uani 1 1 d . . .
C35 C -0.14909(11) 0.52882(17) -0.1991(2) 0.0471(8) Uani 1 1 d . . .
H35A H -0.1801 0.5526 -0.2302 0.071 Uiso 1 1 calc R . .
H35B H -0.1306 0.5129 -0.2321 0.071 Uiso 1 1 calc R . .
H35C H -0.1278 0.5610 -0.1607 0.071 Uiso 1 1 calc R . .
C36 C 0.05899(9) 0.52457(13) 0.39602(14) 0.0268(5) Uani 1 1 d . . .
H36A H 0.0451 0.4856 0.4130 0.032 Uiso 1 1 calc R . .
C37 C 0.09446(10) 0.56600(15) 0.44885(14) 0.0325(5) Uani 1 1 d . . .
H37A H 0.1047 0.5555 0.5018 0.039 Uiso 1 1 calc R . .
C38 C 0.11485(9) 0.62269(15) 0.42403(16) 0.0343(6) Uani 1 1 d . . .
C39 C 0.10074(10) 0.63740(14) 0.34607(16) 0.0345(6) Uani 1 1 d . . .
H39A H 0.1155 0.6756 0.3291 0.041 Uiso 1 1 calc R . .
C40 C 0.06538(9) 0.59642(13) 0.29395(14) 0.0278(5) Uani 1 1 d . . .
H40A H 0.0556 0.6065 0.2410 0.033 Uiso 1 1 calc R . .
C41 C 0.04369(8) 0.53966(11) 0.31873(13) 0.0208(4) Uani 1 1 d . . .
C42 C 0.15804(13) 0.6609(2) 0.5509(2) 0.0572(10) Uani 1 1 d . . .
H42A H 0.1838 0.6945 0.5792 0.086 Uiso 1 1 calc R . .
H42B H 0.1701 0.6137 0.5670 0.086 Uiso 1 1 calc R . .
H42C H 0.1267 0.6693 0.5613 0.086 Uiso 1 1 calc R . .
C43 C 0.21174(11) 0.11332(18) 0.81639(18) 0.0429(7) Uani 1 1 d . . .
H43A H 0.2210 0.0673 0.8340 0.051 Uiso 1 1 calc R . .
C44 C 0.19969(13) 0.1304(2) 0.7392(2) 0.0540(8) Uani 1 1 d . . .
H44A H 0.2015 0.0955 0.7042 0.065 Uiso 1 1 calc R . .
C45 C 0.18484(12) 0.19826(19) 0.71227(19) 0.0469(7) Uani 1 1 d . . .
H45A H 0.1748 0.2085 0.6593 0.056 Uiso 1 1 calc R . .
C46 C 0.18521(13) 0.2487(2) 0.7635(2) 0.0521(8) Uani 1 1 d . . .
H46A H 0.1770 0.2950 0.7461 0.063 Uiso 1 1 calc R . .
C47 C 0.19726(11) 0.23412(16) 0.84000(19) 0.0424(7) Uani 1 1 d . . .
H47A H 0.1971 0.2704 0.8744 0.051 Uiso 1 1 calc R . .
C48 C 0.20975(10) 0.16674(15) 0.86758(18) 0.0372(6) Uani 1 1 d . . .
C49 C 0.22010(12) 0.15115(18) 0.95110(19) 0.0463(7) Uani 1 1 d . . .
H49A H 0.2161 0.1937 0.9773 0.069 Uiso 1 1 calc R . .
H49B H 0.2547 0.1337 0.9743 0.069 Uiso 1 1 calc R . .
H49C H 0.1961 0.1160 0.9558 0.069 Uiso 1 1 calc R . .

loop_
_atom_site_aniso_label
_atom_site_aniso_U_11
_atom_site_aniso_U_22
_atom_site_aniso_U_33
_atom_site_aniso_U_23
_atom_site_aniso_U_13
_atom_site_aniso_U_12
Mn1 0.01767(16) 0.01613(15) 0.01255(15) -0.00029(10) 0.00478(12) -0.00462(11)
Mn2 0.01411(15) 0.01659(15) 0.01568(16) -0.00325(11) 0.00548(12) -0.00093(10)
O1 0.0175(7) 0.0151(6) 0.0135(6) 0.0003(5) 0.0065(5) 0.0007(5)
O2 0.0172(7) 0.0135(6) 0.0203(7) -0.0009(5) 0.0027(6) 0.0024(5)
O3 0.0187(7) 0.0164(7) 0.0169(7) 0.0003(5) 0.0032(6) -0.0010(5)
O4 0.0228(8) 0.0211(7) 0.0197(8) -0.0039(6) 0.0046(6) 0.0040(6)
O5 0.0168(7) 0.0195(7) 0.0206(7) -0.0035(6) 0.0060(6) 0.0015(5)
O6 0.0205(7) 0.0192(7) 0.0197(7) -0.0021(6) 0.0042(6) -0.0021(6)
O7 0.0238(7) 0.0157(7) 0.0135(7) -0.0014(5) 0.0074(6) -0.0015(5)
O8 0.0248(8) 0.0173(7) 0.0233(8) 0.0005(6) 0.0144(6) 0.0013(6)
O9 0.0290(9) 0.0294(9) 0.0372(10) 0.0158(7) 0.0211(8) 0.0105(7)
O10 0.0364(11) 0.0315(11) 0.0344(11) 0.0090(9) 0.0125(9) -0.0063(9)
O10' 0.0364(11) 0.0315(11) 0.0344(11) 0.0090(9) 0.0125(9) -0.0063(9)
O11 0.0303(9) 0.0332(9) 0.0378(10) 0.0171(8) 0.0117(8) 0.0117(7)
O12 0.0243(8) 0.0286(8) 0.0272(8) -0.0061(7) 0.0115(7) 0.0028(6)
O13 0.0234(9) 0.0494(12) 0.0605(14) 0.0365(11) 0.0101(9) 0.0087(8)
O14 0.0364(11) 0.0579(13) 0.0428(12) -0.0239(10) 0.0067(9) -0.0148(10)
P1 0.0178(3) 0.0141(3) 0.0154(3) 0.000 0.0056(3) 0.000
P2 0.0163(2) 0.0167(2) 0.0180(3) -0.00078(19) 0.0040(2) 0.00223(18)
P3 0.0184(2) 0.0153(2) 0.0140(2) -0.00053(18) 0.0053(2) 0.00037(18)
P4 0.0207(4) 0.0156(3) 0.0174(4) 0.000 0.0083(3) 0.000
C1 0.0240(11) 0.0184(10) 0.0288(12) 0.0082(8) 0.0104(9) 0.0054(8)
C2 0.0226(11) 0.0251(11) 0.0357(13) 0.0095(9) 0.0147(10) 0.0082(9)
C3 0.0251(10) 0.0179(9) 0.0226(10) 0.0032(8) 0.0123(9) 0.0022(8)
C4 0.0243(10) 0.0211(10) 0.0208(10) 0.0055(8) 0.0082(9) 0.0047(8)
C5 0.0187(10) 0.0215(10) 0.0219(10) 0.0016(8) 0.0070(8) 0.0041(8)
C6 0.0210(10) 0.0141(9) 0.0180(10) -0.0013(7) 0.0083(8) -0.0006(7)
C7 0.0348(13) 0.0260(11) 0.0350(13) 0.0139(10) 0.0186(11) 0.0082(10)
C8 0.0228(12) 0.0262(12) 0.0187(14) 0.0021(11) 0.0067(11) -0.0003(10)
C9 0.0222(12) 0.0241(13) 0.0262(15) 0.0016(11) 0.0048(11) -0.0016(10)
C10 0.0210(12) 0.0248(14) 0.0318(18) 0.0081(12) 0.0108(12) 0.0033(10)
C11 0.0362(15) 0.0278(15) 0.0225(15) 0.0043(11) 0.0151(13) 0.0038(12)
C12 0.0306(13) 0.0195(16) 0.0234(17) -0.0035(10) 0.0118(12) 0.0000(12)
C13 0.0176(10) 0.0164(14) 0.0205(19) 0.0010(11) 0.0063(14) 0.0028(10)
C14 0.058(2) 0.047(2) 0.0391(19) 0.0121(16) 0.0224(16) -0.0071(17)
C8' 0.0228(12) 0.0262(12) 0.0187(14) 0.0021(11) 0.0067(11) -0.0003(10)
C9' 0.0222(12) 0.0241(13) 0.0262(15) 0.0016(11) 0.0048(11) -0.0016(10)
C10' 0.0210(12) 0.0248(14) 0.0318(18) 0.0081(12) 0.0108(12) 0.0033(10)
C11' 0.0362(15) 0.0278(15) 0.0225(15) 0.0043(11) 0.0151(13) 0.0038(12)
C12' 0.0306(13) 0.0195(16) 0.0234(17) -0.0035(10) 0.0118(12) 0.0000(12)
C13' 0.0176(10) 0.0164(14) 0.0205(19) 0.0010(11) 0.0063(14) 0.0028(10)
C14' 0.058(2) 0.047(2) 0.0391(19) 0.0121(16) 0.0224(16) -0.0071(17)
C15 0.0218(11) 0.0306(13) 0.0453(15) 0.0102(11) 0.0037(11) -0.0042(9)
C16 0.0304(12) 0.0262(12) 0.0421(15) 0.0147(10) 0.0110(11) -0.0008(10)
C17 0.0263(11) 0.0245(11) 0.0259(11) 0.0052(9) 0.0083(9) 0.0072(9)
C18 0.0187(11) 0.0518(17) 0.0535(18) 0.0299(14) 0.0107(11) 0.0079(11)
C19 0.0222(12) 0.0444(15) 0.0463(16) 0.0261(13) 0.0109(11) 0.0066(11)
C20 0.0201(10) 0.0173(9) 0.0214(10) 0.0008(8) 0.0048(8) 0.0033(7)
C21 0.0300(13) 0.0514(17) 0.0480(17) 0.0248(14) 0.0111(12) 0.0184(12)
C22 0.0234(10) 0.0263(11) 0.0191(10) 0.0004(8) 0.0062(8) 0.0023(8)
C23 0.0210(10) 0.0238(10) 0.0260(11) 0.0007(9) 0.0060(9) 0.0046(8)
C24 0.0169(9) 0.0230(10) 0.0247(11) -0.0053(8) 0.0107(8) -0.0035(8)
C25 0.0289(11) 0.0235(10) 0.0173(10) -0.0006(8) 0.0104(9) 0.0002(8)
C26 0.0275(11) 0.0211(10) 0.0190(10) 0.0017(8) 0.0089(9) 0.0042(8)
C27 0.0169(9) 0.0192(9) 0.0184(10) -0.0024(7) 0.0078(8) -0.0017(7)
C28 0.0272(11) 0.0352(13) 0.0266(12) -0.0084(10) 0.0130(10) -0.0001(10)
C29 0.0224(11) 0.0234(11) 0.0328(13) 0.0076(9) 0.0045(9) -0.0044(9)
C30 0.0191(11) 0.0344(13) 0.0424(15) 0.0131(11) 0.0050(10) -0.0023(9)
C31 0.0248(11) 0.0313(12) 0.0289(12) 0.0126(10) 0.0079(9) 0.0055(9)
C32 0.0243(11) 0.0258(11) 0.0284(12) 0.0095(9) 0.0113(9) 0.0008(9)
C33 0.0190(10) 0.0240(10) 0.0238(11) 0.0039(8) 0.0088(8) -0.0002(8)
C34 0.0196(10) 0.0187(9) 0.0156(9) 0.0005(7) 0.0074(8) 0.0006(7)
C35 0.0350(14) 0.0531(18) 0.0545(19) 0.0366(15) 0.0167(13) 0.0133(13)
C36 0.0274(11) 0.0292(11) 0.0244(11) -0.0008(9) 0.0098(9) 0.0050(9)
C37 0.0285(12) 0.0450(15) 0.0210(11) -0.0052(10) 0.0045(9) 0.0049(11)
C38 0.0224(11) 0.0418(14) 0.0359(14) -0.0170(11) 0.0063(10) -0.0009(10)
C39 0.0320(13) 0.0300(12) 0.0410(15) -0.0067(11) 0.0118(11) -0.0074(10)
C40 0.0294(12) 0.0265(11) 0.0256(12) -0.0015(9) 0.0071(10) -0.0040(9)
C41 0.0212(10) 0.0201(10) 0.0216(10) -0.0033(8) 0.0079(8) 0.0017(8)
C42 0.0361(16) 0.092(3) 0.0455(18) -0.0359(18) 0.0162(14) -0.0175(16)
C43 0.0292(13) 0.0544(18) 0.0472(17) 0.0040(14) 0.0157(12) -0.0045(12)
C44 0.0454(18) 0.065(2) 0.059(2) -0.0112(17) 0.0264(16) -0.0029(16)
C45 0.0431(16) 0.066(2) 0.0412(16) 0.0120(15) 0.0262(14) -0.0003(15)
C46 0.0410(17) 0.059(2) 0.063(2) 0.0202(17) 0.0251(16) 0.0053(14)
C47 0.0297(13) 0.0418(16) 0.0552(19) 0.0021(13) 0.0138(13) -0.0007(11)
C48 0.0238(12) 0.0424(15) 0.0447(16) 0.0013(12) 0.0109(11) -0.0042(11)
C49 0.0370(15) 0.0513(18) 0.0465(18) 0.0024(14) 0.0090(13) -0.0047(13)

loop_
_atom_type_symbol
_atom_type_description
_atom_type_scat_dispersion_real
_atom_type_scat_dispersion_imag
_atom_type_scat_source
C C 0.0033 0.0016 'International Tables Vol C Tables 4.2.6.8 and 6.1.1.4'
H H 0.0000 0.0000 'International Tables Vol C Tables 4.2.6.8 and 6.1.1.4'
O O 0.0106 0.0060 'International Tables Vol C Tables 4.2.6.8 and 6.1.1.4'
P P 0.1023 0.0942 'International Tables Vol C Tables 4.2.6.8 and 6.1.1.4'
Mn Mn 0.3368 0.7283 'International Tables Vol C Tables 4.2.6.8 and 6.1.1.4'

loop_
_geom_angle_atom_site_label_1
_geom_angle_atom_site_label_2
_geom_angle_atom_site_label_3
_geom_angle
_geom_angle_site_symmetry_1
_geom_angle_site_symmetry_3
_geom_angle_publ_flag
O2 Mn1 O1 88.64(6) 2 2 ?
O2 Mn1 O1 83.48(6) 2 . ?
O1 Mn1 O1 82.60(7) 2 . ?
O2 Mn1 O7 92.36(7) 2 2 ?
O1 Mn1 O7 172.19(6) 2 2 ?
O1 Mn1 O7 89.81(6) . 2 ?
O2 Mn1 O4 89.05(7) 2 2 ?
O1 Mn1 O4 91.80(6) 2 2 ?
O1 Mn1 O4 170.74(6) . 2 ?
O7 Mn1 O4 95.96(7) 2 2 ?
O2 Mn1 O3 173.50(7) 2 2 ?
O1 Mn1 O3 85.33(6) 2 2 ?
O1 Mn1 O3 93.34(6) . 2 ?
O7 Mn1 O3 93.30(6) 2 2 ?
O4 Mn1 O3 93.54(6) 2 2 ?
O2 Mn1 Mn2 40.88(5) 2 2 ?
O1 Mn1 Mn2 89.06(4) 2 2 ?
O1 Mn1 Mn2 43.06(4) . 2 ?
O7 Mn1 Mn2 86.63(5) 2 2 ?
O4 Mn1 Mn2 129.90(5) 2 2 ?
O3 Mn1 Mn2 136.38(5) 2 2 ?
O2 Mn1 Mn1 87.87(5) 2 2 ?
O1 Mn1 Mn1 41.46(4) 2 2 ?
O1 Mn1 Mn1 41.33(4) . 2 ?
O7 Mn1 Mn1 130.81(5) 2 2 ?
O4 Mn1 Mn1 133.20(5) 2 2 ?
O3 Mn1 Mn1 86.01(4) 2 2 ?
Mn2 Mn1 Mn1 62.615(11) 2 2 ?
O2 Mn1 Mn2 48.94(5) 2 . ?
O1 Mn1 Mn2 40.17(4) 2 . ?
O1 Mn1 Mn2 85.34(4) . . ?
O7 Mn1 Mn2 141.29(5) 2 . ?
O4 Mn1 Mn2 85.63(5) 2 . ?
O3 Mn1 Mn2 125.29(5) 2 . ?
Mn2 Mn1 Mn2 64.084(14) 2 . ?
Mn1 Mn1 Mn2 58.267(12) 2 . ?
O2 Mn2 O1 81.36(6) . 2 ?
O2 Mn2 O5 168.01(7) . 2 ?
O1 Mn2 O5 89.66(6) 2 2 ?
O2 Mn2 O8 88.13(6) . 2 ?
O1 Mn2 O8 164.73(6) 2 2 ?
O5 Mn2 O8 99.02(6) 2 2 ?
O2 Mn2 O6 91.65(6) . . ?
O1 Mn2 O6 90.60(6) 2 . ?
O5 Mn2 O6 96.41(6) 2 . ?
O8 Mn2 O6 100.81(6) 2 . ?
O2 Mn2 O2 82.86(6) . 2 ?
O1 Mn2 O2 77.08(6) 2 2 ?
O5 Mn2 O2 87.41(6) 2 2 ?
O8 Mn2 O2 90.70(6) 2 2 ?
O6 Mn2 O2 167.11(6) . 2 ?
O2 Mn2 Mn1 39.66(4) . 2 ?
O1 Mn2 Mn1 42.15(4) 2 2 ?
O5 Mn2 Mn1 131.80(5) 2 2 ?
O8 Mn2 Mn1 127.68(5) 2 2 ?
O6 Mn2 Mn1 86.82(4) . 2 ?
O2 Mn2 Mn1 81.51(4) 2 2 ?
O2 Mn2 Mn1 84.13(5) . . ?
O1 Mn2 Mn1 39.23(4) 2 . ?
O5 Mn2 Mn1 83.89(4) 2 . ?
O8 Mn2 Mn1 128.90(5) 2 . ?
O6 Mn2 Mn1 129.77(4) . . ?
O2 Mn2 Mn1 38.24(4) 2 . ?
Mn1 Mn2 Mn1 59.118(14) 2 . ?
O2 Mn2 Mn2 46.21(5) . 2 ?
O1 Mn2 Mn2 81.59(4) 2 2 ?
O5 Mn2 Mn2 124.77(5) 2 2 ?
O8 Mn2 Mn2 83.14(4) 2 2 ?
O6 Mn2 Mn2 137.77(5) . 2 ?
O2 Mn2 Mn2 37.42(4) 2 2 ?
Mn1 Mn2 Mn2 59.928(12) 2 2 ?
Mn1 Mn2 Mn2 55.988(11) . 2 ?
Mn1 O1 Mn1 97.21(6) 2 . ?
Mn1 O1 Mn2 100.60(6) 2 2 ?
Mn1 O1 Mn2 94.79(6) . 2 ?
Mn1 O2 Mn2 99.46(7) 2 . ?
Mn1 O2 Mn2 92.82(6) 2 2 ?
Mn2 O2 Mn2 96.37(6) . 2 ?
P1 O3 Mn1 124.18(9) . 2 ?
P2 O4 Mn1 125.25(9) . 2 ?
P2 O5 Mn2 127.71(9) . 2 ?
P3 O6 Mn2 119.24(9) . . ?
P3 O7 Mn1 125.45(9) . 2 ?
P4 O8 Mn2 127.82(9) . 2 ?
C3 O9 C7 116.48(18) . . ?
C10 O10 C14 117.2(3) . . ?
C10' O10' C14' 119.9(14) . . ?
C17 O11 C21 117.6(2) . . ?
C24 O12 C28 117.19(18) . . ?
C31 O13 C35 117.5(2) . . ?
C38 O14 C42 115.8(3) . . ?
O3 P1 O3 117.09(12) 2 . ?
O3 P1 C6 108.27(9) 2 2 ?
O3 P1 C6 106.29(9) . 2 ?
O3 P1 C6 106.29(9) 2 . ?
O3 P1 C6 108.27(9) . . ?
C6 P1 C6 110.60(13) 2 . ?
O5 P2 O4 115.58(9) . . ?
O5 P2 C13 110.30(12) . . ?
O4 P2 C13 106.94(12) . . ?
O5 P2 C20 106.70(9) . . ?
O4 P2 C20 107.85(10) . . ?
C13 P2 C20 109.35(15) . . ?
O5 P2 C13' 98.9(8) . . ?
O4 P2 C13' 116.7(8) . . ?
C13 P2 C13' 12.0(7) . . ?
C20 P2 C13' 110.5(10) . . ?
O6 P3 O7 116.55(9) . . ?
O6 P3 C34 110.36(9) . . ?
O7 P3 C34 107.88(9) . . ?
O6 P3 C27 107.64(9) . . ?
O7 P3 C27 105.47(9) . . ?
C34 P3 C27 108.61(10) . . ?
O8 P4 O8 117.38(12) 2 . ?
O8 P4 C41 107.33(9) 2 . ?
O8 P4 C41 108.29(9) . . ?
O8 P4 C41 108.29(9) 2 2 ?
O8 P4 C41 107.33(9) . 2 ?
C41 P4 C41 107.91(15) . 2 ?
C2 C1 C6 120.4(2) . . ?
C1 C2 C3 120.2(2) . . ?
O9 C3 C4 124.05(19) . . ?
O9 C3 C2 115.87(19) . . ?
C4 C3 C2 120.1(2) . . ?
C3 C4 C5 119.4(2) . . ?
C4 C5 C6 121.1(2) . . ?
C5 C6 C1 118.83(19) . . ?
C5 C6 P1 119.11(16) . . ?
C1 C6 P1 121.49(16) . . ?
C9 C8 C13 120.9(3) . . ?
C8 C9 C10 119.2(3) . . ?
O10 C10 C11 125.0(3) . . ?
O10 C10 C9 114.1(3) . . ?
C11 C10 C9 120.8(3) . . ?
C10 C11 C12 119.1(3) . . ?
C13 C12 C11 120.8(3) . . ?
C12 C13 C8 119.2(3) . . ?
C12 C13 P2 120.1(2) . . ?
C8 C13 P2 120.6(2) . . ?
C9' C8' C13' 123.8(19) . . ?
C8' C9' C10' 116.7(17) . . ?
O10' C10' C11' 113.2(16) . . ?
O10' C10' C9' 122.5(16) . . ?
C11' C10' C9' 124.1(14) . . ?
C10' C11' C12' 116.9(18) . . ?
C13' C12' C11' 122(2) . . ?
C12' C13' C8' 115.9(16) . . ?
C12' C13' P2 123.1(18) . . ?
C8' C13' P2 120.9(16) . . ?
C16 C15 C20 120.9(2) . . ?
C15 C16 C17 120.3(2) . . ?
O11 C17 C16 115.4(2) . . ?
O11 C17 C18 124.8(2) . . ?
C16 C17 C18 119.8(2) . . ?
C17 C18 C19 119.2(2) . . ?
C20 C19 C18 121.6(2) . . ?
C19 C20 C15 118.2(2) . . ?
C19 C20 P2 123.65(18) . . ?
C15 C20 P2 118.09(17) . . ?
C23 C22 C27 120.7(2) . . ?
C22 C23 C24 120.1(2) . . ?
O12 C24 C25 124.2(2) . . ?
O12 C24 C23 115.9(2) . . ?
C25 C24 C23 119.9(2) . . ?
C24 C25 C26 119.5(2) . . ?
C27 C26 C25 121.1(2) . . ?
C26 C27 C22 118.6(2) . . ?
C26 C27 P3 123.10(16) . . ?
C22 C27 P3 118.26(16) . . ?
C30 C29 C34 120.4(2) . . ?
C29 C30 C31 120.5(2) . . ?
O13 C31 C32 124.4(2) . . ?
O13 C31 C30 115.4(2) . . ?
C32 C31 C30 120.2(2) . . ?
C31 C32 C33 118.6(2) . . ?
C34 C33 C32 121.8(2) . . ?
C33 C34 C29 118.6(2) . . ?
C33 C34 P3 120.66(16) . . ?
C29 C34 P3 120.69(16) . . ?
C41 C36 C37 120.5(2) . . ?
C38 C37 C36 119.7(2) . . ?
O14 C38 C37 125.1(3) . . ?
O14 C38 C39 114.5(3) . . ?
C37 C38 C39 120.3(2) . . ?
C40 C39 C38 119.8(3) . . ?
C39 C40 C41 120.3(2) . . ?
C36 C41 C40 119.3(2) . . ?
C36 C41 P4 121.09(18) . . ?
C40 C41 P4 119.46(17) . . ?
C44 C43 C48 118.1(3) . . ?
C43 C44 C45 121.4(3) . . ?
C46 C45 C44 118.8(3) . . ?
C45 C46 C47 121.4(3) . . ?
C46 C47 C48 120.8(3) . . ?
C47 C48 C43 119.3(3) . . ?
C47 C48 C49 119.9(3) . . ?
C43 C48 C49 120.7(3) . . ?

loop_
_geom_bond_atom_site_label_1
_geom_bond_atom_site_label_2
_geom_bond_distance
_geom_bond_site_symmetry_2
_geom_bond_publ_flag
Mn1 O2 1.8281(15) 2 ?
Mn1 O1 1.8979(15) 2 ?
Mn1 O1 1.9026(15) . ?
Mn1 O7 1.9184(15) 2 ?
Mn1 O4 1.9431(16) 2 ?
Mn1 O3 1.9623(15) 2 ?
Mn1 Mn2 2.8254(5) 2 ?
Mn1 Mn1 2.8510(7) 2 ?
Mn1 Mn2 2.9497(5) . ?
Mn2 O2 1.8746(15) . ?
Mn2 O1 1.9358(14) 2 ?
Mn2 O5 1.9405(15) 2 ?
Mn2 O8 1.9459(15) 2 ?
Mn2 O6 2.0763(16) . ?
Mn2 O2 2.2268(16) 2 ?
Mn2 Mn1 2.8254(5) 2 ?
Mn2 Mn2 3.0657(7) 2 ?
O1 Mn1 1.8979(15) 2 ?
O1 Mn2 1.9358(14) 2 ?
O2 Mn1 1.8281(15) 2 ?
O2 Mn2 2.2268(16) 2 ?
O3 P1 1.5304(15) . ?
O3 Mn1 1.9623(15) 2 ?
O4 P2 1.5389(16) . ?
O4 Mn1 1.9431(16) 2 ?
O5 P2 1.5286(15) . ?
O5 Mn2 1.9405(15) 2 ?
O6 P3 1.5189(15) . ?
O7 P3 1.5408(15) . ?
O7 Mn1 1.9184(15) 2 ?
O8 P4 1.5271(15) . ?
O8 Mn2 1.9459(15) 2 ?
O9 C3 1.364(3) . ?
O9 C7 1.438(3) . ?
O10 C10 1.370(3) . ?
O10 C14 1.419(4) . ?
O10' C10' 1.356(15) . ?
O10' C14' 1.409(15) . ?
O11 C17 1.363(3) . ?
O11 C21 1.437(3) . ?
O12 C24 1.361(3) . ?
O12 C28 1.435(3) . ?
O13 C31 1.362(3) . ?
O13 C35 1.437(3) . ?
O14 C38 1.364(3) . ?
O14 C42 1.439(4) . ?
P1 O3 1.5304(15) 2 ?
P1 C6 1.792(2) 2 ?
P1 C6 1.792(2) . ?
P2 C13 1.778(3) . ?
P2 C20 1.788(2) . ?
P2 C13' 1.864(16) . ?
P3 C34 1.787(2) . ?
P3 C27 1.795(2) . ?
P4 O8 1.5271(15) 2 ?
P4 C41 1.780(2) . ?
P4 C41 1.780(2) 2 ?
C1 C2 1.386(3) . ?
C1 C6 1.397(3) . ?
C2 C3 1.395(3) . ?
C3 C4 1.388(3) . ?
C4 C5 1.393(3) . ?
C5 C6 1.395(3) . ?
C8 C9 1.383(4) . ?
C8 C13 1.397(4) . ?
C9 C10 1.394(4) . ?
C10 C11 1.388(5) . ?
C11 C12 1.397(4) . ?
C12 C13 1.383(4) . ?
C8' C9' 1.36(3) . ?
C8' C13' 1.47(3) . ?
C9' C10' 1.40(3) . ?
C10' C11' 1.38(3) . ?
C11' C12' 1.45(3) . ?
C12' C13' 1.37(3) . ?
C15 C16 1.380(3) . ?
C15 C20 1.392(3) . ?
C16 C17 1.380(3) . ?
C17 C18 1.387(4) . ?
C18 C19 1.391(3) . ?
C19 C20 1.378(3) . ?
C22 C23 1.378(3) . ?
C22 C27 1.402(3) . ?
C23 C24 1.397(3) . ?
C24 C25 1.386(3) . ?
C25 C26 1.395(3) . ?
C26 C27 1.387(3) . ?
C29 C30 1.378(3) . ?
C29 C34 1.395(3) . ?
C30 C31 1.393(3) . ?
C31 C32 1.391(3) . ?
C32 C33 1.392(3) . ?
C33 C34 1.389(3) . ?
C36 C41 1.386(3) . ?
C36 C37 1.389(4) . ?
C37 C38 1.385(4) . ?
C38 C39 1.398(4) . ?
C39 C40 1.376(3) . ?
C40 C41 1.405(3) . ?
C43 C44 1.400(5) . ?
C43 C48 1.417(5) . ?
C44 C45 1.412(5) . ?
C45 C46 1.359(5) . ?
C46 C47 1.378(5) . ?
C47 C48 1.396(4) . ?
C48 C49 1.513(4) . ?

loop_
_geom_torsion_atom_site_label_1
_geom_torsion_atom_site_label_2
_geom_torsion_atom_site_label_3
_geom_torsion_atom_site_label_4
_geom_torsion
_geom_torsion_site_symmetry_1
_geom_torsion_site_symmetry_2
_geom_torsion_site_symmetry_3
_geom_torsion_site_symmetry_4
_geom_torsion_publ_flag
O2 Mn1 Mn2 O2 -85.91(7) 2 . . . ?
O1 Mn1 Mn2 O2 83.53(8) 2 . . . ?
O1 Mn1 Mn2 O2 -0.51(6) . . . . ?
O7 Mn1 Mn2 O2 -84.37(9) 2 . . . ?
O4 Mn1 Mn2 O2 -178.46(7) 2 . . . ?
O3 Mn1 Mn2 O2 90.29(7) 2 . . . ?
Mn2 Mn1 Mn2 O2 -39.66(5) 2 . . . ?
Mn1 Mn1 Mn2 O2 32.83(5) 2 . . . ?
O2 Mn1 Mn2 O1 -169.44(9) 2 . . 2 ?
O1 Mn1 Mn2 O1 -84.04(8) . . . 2 ?
O7 Mn1 Mn2 O1 -167.90(10) 2 . . 2 ?
O4 Mn1 Mn2 O1 98.01(8) 2 . . 2 ?
O3 Mn1 Mn2 O1 6.76(9) 2 . . 2 ?
Mn2 Mn1 Mn2 O1 -123.19(7) 2 . . 2 ?
Mn1 Mn1 Mn2 O1 -50.70(7) 2 . . 2 ?
O2 Mn1 Mn2 O5 93.58(8) 2 . . 2 ?
O1 Mn1 Mn2 O5 -96.98(8) 2 . . 2 ?
O1 Mn1 Mn2 O5 178.98(6) . . . 2 ?
O7 Mn1 Mn2 O5 95.11(9) 2 . . 2 ?
O4 Mn1 Mn2 O5 1.03(7) 2 . . 2 ?
O3 Mn1 Mn2 O5 -90.22(7) 2 . . 2 ?
Mn2 Mn1 Mn2 O5 139.82(5) 2 . . 2 ?
Mn1 Mn1 Mn2 O5 -147.68(5) 2 . . 2 ?
O2 Mn1 Mn2 O8 -3.10(9) 2 . . 2 ?
O1 Mn1 Mn2 O8 166.33(9) 2 . . 2 ?
O1 Mn1 Mn2 O8 82.30(8) . . . 2 ?
O7 Mn1 Mn2 O8 -1.57(10) 2 . . 2 ?
O4 Mn1 Mn2 O8 -95.65(8) 2 . . 2 ?
O3 Mn1 Mn2 O8 173.10(8) 2 . . 2 ?
Mn2 Mn1 Mn2 O8 43.14(6) 2 . . 2 ?
Mn1 Mn1 Mn2 O8 115.64(6) 2 . . 2 ?
O2 Mn1 Mn2 O6 -173.16(8) 2 . . . ?
O1 Mn1 Mn2 O6 -3.72(9) 2 . . . ?
O1 Mn1 Mn2 O6 -87.76(7) . . . . ?
O7 Mn1 Mn2 O6 -171.62(9) 2 . . . ?
O4 Mn1 Mn2 O6 94.29(7) 2 . . . ?
O3 Mn1 Mn2 O6 3.04(8) 2 . . . ?
Mn2 Mn1 Mn2 O6 -126.91(6) 2 . . . ?
Mn1 Mn1 Mn2 O6 -54.42(6) 2 . . . ?
O1 Mn1 Mn2 O2 169.44(9) 2 . . 2 ?
O1 Mn1 Mn2 O2 85.40(7) . . . 2 ?
O7 Mn1 Mn2 O2 1.53(9) 2 . . 2 ?
O4 Mn1 Mn2 O2 -92.55(8) 2 . . 2 ?
O3 Mn1 Mn2 O2 176.20(8) 2 . . 2 ?
Mn2 Mn1 Mn2 O2 46.25(6) 2 . . 2 ?
Mn1 Mn1 Mn2 O2 118.74(6) 2 . . 2 ?
O2 Mn1 Mn2 Mn1 -118.74(6) 2 . . 2 ?
O1 Mn1 Mn2 Mn1 50.70(7) 2 . . 2 ?
O1 Mn1 Mn2 Mn1 -33.34(4) . . . 2 ?
O7 Mn1 Mn2 Mn1 -117.21(8) 2 . . 2 ?
O4 Mn1 Mn2 Mn1 148.71(5) 2 . . 2 ?
O3 Mn1 Mn2 Mn1 57.46(5) 2 . . 2 ?
Mn2 Mn1 Mn2 Mn1 -72.496(17) 2 . . 2 ?
O2 Mn1 Mn2 Mn2 -46.25(6) 2 . . 2 ?
O1 Mn1 Mn2 Mn2 123.19(7) 2 . . 2 ?
O1 Mn1 Mn2 Mn2 39.15(4) . . . 2 ?
O7 Mn1 Mn2 Mn2 -44.71(8) 2 . . 2 ?
O4 Mn1 Mn2 Mn2 -138.80(5) 2 . . 2 ?
O3 Mn1 Mn2 Mn2 129.95(6) 2 . . 2 ?
Mn1 Mn1 Mn2 Mn2 72.496(17) 2 . . 2 ?
O2 Mn1 O1 Mn1 94.21(7) 2 . . 2 ?
O1 Mn1 O1 Mn1 4.74(8) 2 . . 2 ?
O7 Mn1 O1 Mn1 -173.39(6) 2 . . 2 ?
O4 Mn1 O1 Mn1 57.9(4) 2 . . 2 ?
O3 Mn1 O1 Mn1 -80.10(7) 2 . . 2 ?
Mn2 Mn1 O1 Mn1 101.34(7) 2 . . 2 ?
Mn2 Mn1 O1 Mn1 45.06(5) . . . 2 ?
O2 Mn1 O1 Mn2 -7.13(6) 2 . . 2 ?
O1 Mn1 O1 Mn2 -96.60(5) 2 . . 2 ?
O7 Mn1 O1 Mn2 85.27(6) 2 . . 2 ?
O4 Mn1 O1 Mn2 -43.5(4) 2 . . 2 ?
O3 Mn1 O1 Mn2 178.56(6) 2 . . 2 ?
Mn1 Mn1 O1 Mn2 -101.34(7) 2 . . 2 ?
Mn2 Mn1 O1 Mn2 -56.28(5) . . . 2 ?
O1 Mn2 O2 Mn1 -7.35(6) 2 . . 2 ?
O5 Mn2 O2 Mn1 -49.3(3) 2 . . 2 ?
O8 Mn2 O2 Mn1 -176.23(7) 2 . . 2 ?
O6 Mn2 O2 Mn1 83.01(7) . . . 2 ?
O2 Mn2 O2 Mn1 -85.29(6) 2 . . 2 ?
Mn1 Mn2 O2 Mn1 -46.81(6) . . . 2 ?
Mn2 Mn2 O2 Mn1 -93.94(7) 2 . . 2 ?
O1 Mn2 O2 Mn2 86.59(6) 2 . . 2 ?
O5 Mn2 O2 Mn2 44.7(3) 2 . . 2 ?
O8 Mn2 O2 Mn2 -82.29(6) 2 . . 2 ?
O6 Mn2 O2 Mn2 176.95(6) . . . 2 ?
O2 Mn2 O2 Mn2 8.65(7) 2 . . 2 ?
Mn1 Mn2 O2 Mn2 93.94(7) 2 . . 2 ?
Mn1 Mn2 O2 Mn2 47.13(4) . . . 2 ?
O2 Mn2 O6 P3 -27.35(11) . . . . ?
O1 Mn2 O6 P3 54.03(10) 2 . . . ?
O5 Mn2 O6 P3 143.76(10) 2 . . . ?
O8 Mn2 O6 P3 -115.75(10) 2 . . . ?
O2 Mn2 O6 P3 37.1(3) 2 . . . ?
Mn1 Mn2 O6 P3 12.03(9) 2 . . . ?
Mn1 Mn2 O6 P3 56.38(12) . . . . ?
Mn2 Mn2 O6 P3 -24.07(14) 2 . . . ?
Mn1 O3 P1 O3 8.04(6) 2 . . 2 ?
Mn1 O3 P1 C6 -113.05(11) 2 . . 2 ?
Mn1 O3 P1 C6 128.10(11) 2 . . . ?
Mn2 O5 P2 O4 -15.55(15) 2 . . . ?
Mn2 O5 P2 C13 105.87(17) 2 . . . ?
Mn2 O5 P2 C20 -135.45(12) 2 . . . ?
Mn2 O5 P2 C13' 109.8(10) 2 . . . ?
Mn1 O4 P2 O5 16.55(15) 2 . . . ?
Mn1 O4 P2 C13 -106.66(16) 2 . . . ?
Mn1 O4 P2 C20 135.82(12) 2 . . . ?
Mn1 O4 P2 C13' -99.1(10) 2 . . . ?
Mn2 O6 P3 O7 -24.78(13) . . . . ?
Mn2 O6 P3 C34 98.69(11) . . . . ?
Mn2 O6 P3 C27 -142.94(10) . . . . ?
Mn1 O7 P3 O6 27.97(14) 2 . . . ?
Mn1 O7 P3 C34 -96.77(12) 2 . . . ?
Mn1 O7 P3 C27 147.30(11) 2 . . . ?
Mn2 O8 P4 O8 -4.60(7) 2 . . 2 ?
Mn2 O8 P4 C41 -126.22(12) 2 . . . ?
Mn2 O8 P4 C41 117.52(13) 2 . . 2 ?
C6 C1 C2 C3 0.9(4) . . . . ?
C7 O9 C3 C4 -5.8(3) . . . . ?
C7 O9 C3 C2 173.7(2) . . . . ?
C1 C2 C3 O9 179.2(2) . . . . ?
C1 C2 C3 C4 -1.3(4) . . . . ?
O9 C3 C4 C5 -179.5(2) . . . . ?
C2 C3 C4 C5 1.1(3) . . . . ?
C3 C4 C5 C6 -0.5(3) . . . . ?
C4 C5 C6 C1 0.2(3) . . . . ?
C4 C5 C6 P1 171.66(17) . . . . ?
C2 C1 C6 C5 -0.4(3) . . . . ?
C2 C1 C6 P1 -171.64(19) . . . . ?
O3 P1 C6 C5 -61.48(18) 2 . . . ?
O3 P1 C6 C5 171.92(16) . . . . ?
C6 P1 C6 C5 55.83(15) 2 . . . ?
O3 P1 C6 C1 109.73(18) 2 . . . ?
O3 P1 C6 C1 -16.9(2) . . . . ?
C6 P1 C6 C1 -133.0(2) 2 . . . ?
C13 C8 C9 C10 0.5(5) . . . . ?
C14 O10 C10 C11 8.3(4) . . . . ?
C14 O10 C10 C9 -174.6(3) . . . . ?
C8 C9 C10 O10 -178.3(2) . . . . ?
C8 C9 C10 C11 -1.1(4) . . . . ?
O10 C10 C11 C12 177.4(3) . . . . ?
C9 C10 C11 C12 0.5(4) . . . . ?
C10 C11 C12 C13 0.7(5) . . . . ?
C11 C12 C13 C8 -1.3(5) . . . . ?
C11 C12 C13 P2 -176.9(3) . . . . ?
C9 C8 C13 C12 0.7(5) . . . . ?
C9 C8 C13 P2 176.2(2) . . . . ?
O5 P2 C13 C12 -1.9(3) . . . . ?
O4 P2 C13 C12 124.5(3) . . . . ?
C20 P2 C13 C12 -119.0(3) . . . . ?
C13' P2 C13 C12 -21(5) . . . . ?
O5 P2 C13 C8 -177.4(3) . . . . ?
O4 P2 C13 C8 -51.0(3) . . . . ?
C20 P2 C13 C8 65.5(3) . . . . ?
C13' P2 C13 C8 163(5) . . . . ?
C13' C8' C9' C10' 3(3) . . . . ?
C14' O10' C10' C11' 173.5(18) . . . . ?
C14' O10' C10' C9' -11(3) . . . . ?
C8' C9' C10' O10' -178.6(17) . . . . ?
C8' C9' C10' C11' -3(3) . . . . ?
O10' C10' C11' C12' 179.2(17) . . . . ?
C9' C10' C11' C12' 4(3) . . . . ?
C10' C11' C12' C13' -3(3) . . . . ?
C11' C12' C13' C8' 2(4) . . . . ?
C11' C12' C13' P2 -174.4(18) . . . . ?
C9' C8' C13' C12' -2(4) . . . . ?
C9' C8' C13' P2 174.6(17) . . . . ?
O5 P2 C13' C12' -3(3) . . . . ?
O4 P2 C13' C12' 122(2) . . . . ?
C13 P2 C13' C12' 159(7) . . . . ?
C20 P2 C13' C12' -114(2) . . . . ?
O5 P2 C13' C8' -179(2) . . . . ?
O4 P2 C13' C8' -55(2) . . . . ?
C13 P2 C13' C8' -18(3) . . . . ?
C20 P2 C13' C8' 69(2) . . . . ?
C20 C15 C16 C17 0.8(4) . . . . ?
C21 O11 C17 C16 -177.1(3) . . . . ?
C21 O11 C17 C18 2.1(4) . . . . ?
C15 C16 C17 O11 -179.9(3) . . . . ?
C15 C16 C17 C18 0.9(4) . . . . ?
O11 C17 C18 C19 179.5(3) . . . . ?
C16 C17 C18 C19 -1.4(5) . . . . ?
C17 C18 C19 C20 0.2(5) . . . . ?
C18 C19 C20 C15 1.4(5) . . . . ?
C18 C19 C20 P2 177.5(3) . . . . ?
C16 C15 C20 C19 -1.9(4) . . . . ?
C16 C15 C20 P2 -178.2(2) . . . . ?
O5 P2 C20 C19 -116.2(2) . . . . ?
O4 P2 C20 C19 119.0(2) . . . . ?
C13 P2 C20 C19 3.1(3) . . . . ?
C13' P2 C20 C19 -9.7(8) . . . . ?
O5 P2 C20 C15 59.9(2) . . . . ?
O4 P2 C20 C15 -64.9(2) . . . . ?
C13 P2 C20 C15 179.2(2) . . . . ?
C13' P2 C20 C15 166.5(8) . . . . ?
C27 C22 C23 C24 0.0(3) . . . . ?
C28 O12 C24 C25 -2.5(3) . . . . ?
C28 O12 C24 C23 176.1(2) . . . . ?
C22 C23 C24 O12 -178.2(2) . . . . ?
C22 C23 C24 C25 0.5(3) . . . . ?
O12 C24 C25 C26 178.1(2) . . . . ?
C23 C24 C25 C26 -0.5(3) . . . . ?
C24 C25 C26 C27 0.0(3) . . . . ?
C25 C26 C27 C22 0.5(3) . . . . ?
C25 C26 C27 P3 178.59(17) . . . . ?
C23 C22 C27 C26 -0.5(3) . . . . ?
C23 C22 C27 P3 -178.67(18) . . . . ?
O6 P3 C27 C26 -109.38(19) . . . . ?
O7 P3 C27 C26 125.55(19) . . . . ?
C34 P3 C27 C26 10.1(2) . . . . ?
O6 P3 C27 C22 68.73(19) . . . . ?
O7 P3 C27 C22 -56.35(19) . . . . ?
C34 P3 C27 C22 -171.78(17) . . . . ?
C34 C29 C30 C31 -0.3(4) . . . . ?
C35 O13 C31 C32 10.2(4) . . . . ?
C35 O13 C31 C30 -170.7(3) . . . . ?
C29 C30 C31 O13 -178.2(3) . . . . ?
C29 C30 C31 C32 0.9(4) . . . . ?
O13 C31 C32 C33 177.7(3) . . . . ?
C30 C31 C32 C33 -1.3(4) . . . . ?
C31 C32 C33 C34 1.2(4) . . . . ?
C32 C33 C34 C29 -0.6(3) . . . . ?
C32 C33 C34 P3 178.35(18) . . . . ?
C30 C29 C34 C33 0.1(4) . . . . ?
C30 C29 C34 P3 -178.8(2) . . . . ?
O6 P3 C34 C33 38.2(2) . . . . ?
O7 P3 C34 C33 166.52(17) . . . . ?
C27 P3 C34 C33 -79.62(19) . . . . ?
O6 P3 C34 C29 -142.93(19) . . . . ?
O7 P3 C34 C29 -14.6(2) . . . . ?
C27 P3 C34 C29 99.3(2) . . . . ?
C41 C36 C37 C38 -0.3(4) . . . . ?
C42 O14 C38 C37 -8.2(4) . . . . ?
C42 O14 C38 C39 171.0(3) . . . . ?
C36 C37 C38 O14 177.7(2) . . . . ?
C36 C37 C38 C39 -1.4(4) . . . . ?
O14 C38 C39 C40 -177.5(2) . . . . ?
C37 C38 C39 C40 1.8(4) . . . . ?
C38 C39 C40 C41 -0.4(4) . . . . ?
C37 C36 C41 C40 1.6(3) . . . . ?
C37 C36 C41 P4 177.69(18) . . . . ?
C39 C40 C41 C36 -1.3(4) . . . . ?
C39 C40 C41 P4 -177.4(2) . . . . ?
O8 P4 C41 C36 -105.61(19) 2 . . . ?
O8 P4 C41 C36 22.0(2) . . . . ?
C41 P4 C41 C36 137.9(2) 2 . . . ?
O8 P4 C41 C40 70.5(2) 2 . . . ?
O8 P4 C41 C40 -161.91(18) . . . . ?
C41 P4 C41 C40 -46.04(16) 2 . . . ?
C48 C43 C44 C45 -1.4(5) . . . . ?
C43 C44 C45 C46 3.9(5) . . . . ?
C44 C45 C46 C47 -3.3(5) . . . . ?
C45 C46 C47 C48 0.3(5) . . . . ?
C46 C47 C48 C43 2.2(4) . . . . ?
C46 C47 C48 C49 -176.7(3) . . . . ?
C44 C43 C48 C47 -1.6(4) . . . . ?
C44 C43 C48 C49 177.3(3) . . . . ?
